data_2227647
loop_
_publ_author_name
'Song, E.'
'Podschun, J.'
'Wilberts, H.'
'Beginn, U.'
'Reuter, H.'

_publ_section_title
;
 Disodium 4,5,6-trihydroxybenzene-1,3-disulfonate dihydrate
;
_journal_coeditor_code IM2221
_journal_issue 10
_journal_name_full 'Acta Crystallographica Section E'
_journal_page_first m1265
_journal_paper_doi 10.1107/S1600536810036160
_journal_volume 66
_journal_year 2010
_chemical_formula_iupac '2Na +, C6 H4 O9 S2 2-, 2H2 O1'
_chemical_formula_moiety '2(Na +), C6 H4 O9 S2 2-, 2(H2 O1)'
_chemical_formula_sum 'C6 H8 Na2 O11 S2'
_chemical_formula_weight 366.22
_chemical_name_systematic
;
Disodium 4,5,6-trihydroxybenzene-1,3-disulfonate dihydrate
;
_space_group_IT_number 2
_symmetry_cell_setting triclinic
_symmetry_space_group_name_Hall '-P 1'
_symmetry_space_group_name_H-M 'P -1'
_atom_sites_solution_hydrogens geom
_atom_sites_solution_primary direct
_atom_sites_solution_secondary difmap
_audit_creation_method SHELXL-97
_cell_angle_alpha 68.303(3)
_cell_angle_beta 75.984(3)
_cell_angle_gamma 68.455(2)
_cell_formula_units_Z 2
_cell_length_a 6.9282(4)
_cell_length_b 9.1952(5)
_cell_length_c 10.6171(6)
_cell_measurement_reflns_used 9296
_cell_measurement_temperature 100(2)
_cell_measurement_theta_max 27.825
_cell_measurement_theta_min 2.714
_cell_volume 580.10(6)
_computing_cell_refinement 'SAINT (Bruker, 2008)'
_computing_data_collection 'APEX2 (Bruker, 2008)'
_computing_data_reduction 'SAINT (Bruker, 2008)'
_computing_molecular_graphics 'DIAMOND (Brandenburg, 2008)'
_computing_publication_material 'SHELXTL (Sheldrick, 2008)'
_computing_structure_refinement 'SHELXL97 (Sheldrick, 2008)'
_computing_structure_solution 'SHELXS97 (Sheldrick, 2008)'
_diffrn_ambient_temperature 100(2)
_diffrn_measured_fraction_theta_full 0.980
_diffrn_measured_fraction_theta_max 0.980
_diffrn_measurement_device_type 'Bruker APEXII'
_diffrn_measurement_method 'phi and omega scans'
_diffrn_radiation_monochromator graphite
_diffrn_radiation_source 'fine-focus sealed tube'
_diffrn_radiation_type MoK\a
_diffrn_radiation_wavelength 0.71073
_diffrn_reflns_av_R_equivalents 0.0414
_diffrn_reflns_av_sigmaI/netI 0.0228
_diffrn_reflns_limit_h_max 8
_diffrn_reflns_limit_h_min -8
_diffrn_reflns_limit_k_max 10
_diffrn_reflns_limit_k_min -10
_diffrn_reflns_limit_l_max 12
_diffrn_reflns_limit_l_min -12
_diffrn_reflns_number 24130
_diffrn_reflns_theta_full 25.00
_diffrn_reflns_theta_max 25.00
_diffrn_reflns_theta_min 2.08
_exptl_absorpt_coefficient_mu 0.596
_exptl_absorpt_correction_T_max 0.9651
_exptl_absorpt_correction_T_min 0.8388
_exptl_absorpt_correction_type multi-scan
_exptl_absorpt_process_details '(SADABS; Bruker, 2008)'
_exptl_crystal_colour red
_exptl_crystal_density_diffrn 2.097
_exptl_crystal_density_method 'not measured'
_exptl_crystal_description needle
_exptl_crystal_F_000 372
_exptl_crystal_size_max 0.306
_exptl_crystal_size_mid 0.077
_exptl_crystal_size_min 0.060
_refine_diff_density_max 0.460
_refine_diff_density_min -0.401
_refine_ls_extinction_method none
_refine_ls_goodness_of_fit_ref 1.085
_refine_ls_hydrogen_treatment constr
_refine_ls_matrix_type full
_refine_ls_number_parameters 192
_refine_ls_number_reflns 2000
_refine_ls_number_restraints 0
_refine_ls_restrained_S_all 1.085
_refine_ls_R_factor_all 0.0325
_refine_ls_R_factor_gt 0.0255
_refine_ls_shift/su_max 0.000
_refine_ls_shift/su_mean 0.000
_refine_ls_structure_factor_coef Fsqd
_refine_ls_weighting_details 'calc w=1/[\s^2^(Fo^2^)+(0.0278P)^2^+0.5372P] where P=(Fo^2^+2Fc^2^)/3'
_refine_ls_weighting_scheme calc
_refine_ls_wR_factor_gt 0.0619
_refine_ls_wR_factor_ref 0.0648
_reflns_number_gt 1735
_reflns_number_total 2000
_reflns_threshold_expression I>2sigma(I)
_cod_data_source_file im2221.cif
_cod_data_source_block I
_cod_database_code 2227647
_cod_database_fobs_code 2227647

loop_
_symmetry_equiv_pos_as_xyz
'x, y, z'
'-x, -y, -z'

loop_
_atom_site_type_symbol
_atom_site_label
_atom_site_fract_x
_atom_site_fract_y
_atom_site_fract_z
_atom_site_U_iso_or_equiv
_atom_site_adp_type
_atom_site_calc_flag
_atom_site_refinement_flags
_atom_site_occupancy
_atom_site_disorder_assembly
_atom_site_disorder_group
C C1 0.1954(3) 0.5924(3) 0.1388(2) 0.0094(5) Uani d . 1 . .
C C2 0.1960(3) 0.4422(3) 0.2347(2) 0.0103(5) Uani d . 1 . .
H H2 0.1730 0.4321 0.3291 0.025(4) Uiso calc R 1 . .
C C3 0.2296(3) 0.3064(3) 0.1960(2) 0.0087(4) Uani d . 1 . .
C C4 0.2534(3) 0.3218(3) 0.0577(2) 0.0085(4) Uani d . 1 . .
C C5 0.2577(3) 0.4724(3) -0.0403(2) 0.0093(5) Uani d . 1 . .
C C6 0.2323(3) 0.6076(3) -0.0004(2) 0.0092(5) Uani d . 1 . .
O O4 0.2764(2) 0.19739(17) 0.00969(14) 0.0109(3) Uani d . 1 . .
H H4 0.2447 0.1257 0.0723 0.025(4) Uiso d R 1 . .
O O5 0.2915(2) 0.47596(18) -0.17322(14) 0.0114(3) Uani d . 1 . .
H H5 0.2801 0.5660 -0.2260 0.025(4) Uiso d R 1 . .
O O6 0.2426(2) 0.75022(17) -0.10051(14) 0.0120(3) Uani d . 1 . .
H H6 0.2476 0.8099 -0.0635 0.025(4) Uiso d R 1 . .
S S1 0.15178(8) 0.75784(6) 0.20027(5) 0.00896(14) Uani d . 1 . .
O O11 -0.0728(2) 0.83560(18) 0.21945(15) 0.0144(3) Uani d . 1 . .
O O12 0.2449(3) 0.68521(18) 0.32711(16) 0.0173(4) Uani d . 1 . .
O O13 0.2611(2) 0.86540(18) 0.09335(15) 0.0163(4) Uani d . 1 . .
S S3 0.25656(8) 0.11379(6) 0.32262(5) 0.00844(14) Uani d . 1 . .
O O31 0.1976(2) 0.14814(18) 0.45258(15) 0.0148(4) Uani d . 1 . .
O O32 0.4746(2) 0.01570(18) 0.30296(15) 0.0124(3) Uani d . 1 . .
O O33 0.1180(2) 0.04470(18) 0.29754(15) 0.0140(4) Uani d . 1 . .
Na Na1 -0.21766(13) 1.04339(10) 0.32841(8) 0.0108(2) Uani d . 1 . .
Na Na2 0.59706(14) 0.77666(10) 0.22482(8) 0.0142(2) Uani d . 1 . .
O O1 -0.2793(3) 1.26461(18) 0.40886(15) 0.0164(4) Uani d . 1 . .
H H11 -0.3886 1.2910 0.4554 0.045(5) Uiso d R 1 . .
H H12 -0.1912 1.2450 0.4555 0.045(5) Uiso d R 1 . .
O O2 0.6746(3) 0.62770(19) 0.45172(16) 0.0196(4) Uani d . 1 . .
H H21 0.7198 0.5353 0.5011 0.045(5) Uiso d R 1 . .
H H22 0.7376 0.6789 0.4635 0.045(5) Uiso d R 1 . .

loop_
_atom_site_aniso_label
_atom_site_aniso_U_11
_atom_site_aniso_U_22
_atom_site_aniso_U_33
_atom_site_aniso_U_12
_atom_site_aniso_U_13
_atom_site_aniso_U_23
C1 0.0076(11) 0.0091(11) 0.0130(11) -0.0014(9) -0.0017(9) -0.0059(9)
C2 0.0107(11) 0.0120(11) 0.0087(11) -0.0023(10) -0.0006(9) -0.0054(9)
C3 0.0064(11) 0.0092(11) 0.0098(10) -0.0016(9) -0.0010(8) -0.0030(9)
C4 0.0051(10) 0.0084(11) 0.0133(11) -0.0009(9) -0.0011(8) -0.0059(9)
C5 0.0069(11) 0.0132(11) 0.0087(11) -0.0024(9) -0.0008(8) -0.0053(9)
C6 0.0042(10) 0.0092(11) 0.0127(11) -0.0011(9) -0.0011(8) -0.0028(9)
O4 0.0170(8) 0.0074(7) 0.0102(7) -0.0061(7) 0.0003(6) -0.0037(6)
O5 0.0191(8) 0.0080(8) 0.0070(7) -0.0044(7) -0.0014(6) -0.0021(6)
O6 0.0189(9) 0.0084(8) 0.0106(8) -0.0059(7) -0.0016(6) -0.0035(6)
S1 0.0108(3) 0.0075(3) 0.0104(3) -0.0026(2) -0.0010(2) -0.0052(2)
O11 0.0111(8) 0.0151(8) 0.0218(9) -0.0033(7) -0.0005(6) -0.0129(7)
O12 0.0253(9) 0.0109(8) 0.0181(8) -0.0005(7) -0.0111(7) -0.0071(7)
O13 0.0224(9) 0.0138(8) 0.0161(8) -0.0104(7) 0.0049(7) -0.0081(7)
S3 0.0103(3) 0.0072(3) 0.0087(3) -0.0028(2) -0.0011(2) -0.0033(2)
O31 0.0238(9) 0.0114(8) 0.0091(8) -0.0051(7) -0.0012(7) -0.0042(6)
O32 0.0091(8) 0.0099(8) 0.0182(8) -0.0014(7) -0.0028(6) -0.0053(6)
O33 0.0125(8) 0.0109(8) 0.0212(9) -0.0044(7) -0.0026(7) -0.0066(7)
Na1 0.0119(4) 0.0103(4) 0.0115(4) -0.0041(4) -0.0011(3) -0.0045(3)
Na2 0.0184(5) 0.0132(4) 0.0135(4) -0.0051(4) 0.0000(4) -0.0079(4)
O1 0.0215(9) 0.0143(8) 0.0144(8) -0.0044(7) -0.0027(7) -0.0062(7)
O2 0.0266(10) 0.0156(9) 0.0191(9) -0.0084(8) -0.0093(7) -0.0025(7)

loop_
_atom_type_symbol
_atom_type_description
_atom_type_scat_dispersion_real
_atom_type_scat_dispersion_imag
_atom_type_scat_source
C C 0.0033 0.0016 'International Tables Vol C Tables 4.2.6.8 and 6.1.1.4'
H H 0.0000 0.0000 'International Tables Vol C Tables 4.2.6.8 and 6.1.1.4'
O O 0.0106 0.0060 'International Tables Vol C Tables 4.2.6.8 and 6.1.1.4'
Na Na 0.0362 0.0249 'International Tables Vol C Tables 4.2.6.8 and 6.1.1.4'
S S 0.1246 0.1234 'International Tables Vol C Tables 4.2.6.8 and 6.1.1.4'

loop_
_geom_angle_atom_site_label_1
_geom_angle_atom_site_label_2
_geom_angle_atom_site_label_3
_geom_angle_site_symmetry_1
_geom_angle_site_symmetry_3
_geom_angle
_geom_angle_publ_flag
C2 C1 C6 . . 119.77(19) yes
C2 C1 S1 . . 117.18(16) ?
C6 C1 S1 . . 123.04(16) ?
C3 C2 C1 . . 121.12(19) yes
C3 C2 H2 . . 119.4 ?
C1 C2 H2 . . 119.4 ?
C4 C3 C2 . . 119.84(19) yes
C2 C3 S3 . . 118.86(16) ?
C4 C3 S3 . . 121.20(16) ?
O4 C4 C3 . . 124.23(18) ?
O4 C4 C5 . . 116.35(18) ?
C5 C4 C3 . . 119.41(19) yes
O5 C5 C6 . . 123.60(18) ?
O5 C5 C4 . . 116.09(19) ?
C6 C5 C4 . . 120.30(19) yes
O6 C6 C5 . . 117.69(18) ?
O6 C6 C1 . . 122.94(19) ?
C1 C6 C5 . . 119.37(19) yes
C4 O4 H4 . . 107.7 ?
C5 O5 H5 . . 113.1 ?
C6 O6 H6 . . 106.5 ?
O11 S1 O12 . . 113.02(9) ?
O11 S1 O13 . . 112.95(9) ?
O12 S1 O13 . . 112.34(9) ?
O11 S1 C1 . . 107.38(9) ?
O12 S1 C1 . . 105.84(9) ?
O13 S1 C1 . . 104.55(9) ?
O11 S1 Na2 . . 143.60(6) ?
O12 S1 Na2 . . 56.69(7) ?
O13 S1 Na2 . . 56.60(7) ?
C1 S1 Na2 . . 109.02(7) ?
S1 O11 Na1 . . 120.84(8) ?
S1 O12 Na2 . . 96.74(8) ?
S1 O13 Na2 . . 96.63(8) ?
O33 S3 O31 . . 113.52(9) ?
O33 S3 O32 . . 111.33(9) ?
O31 S3 O32 . . 113.24(9) ?
O33 S3 C3 . . 106.02(9) ?
O31 S3 C3 . . 105.58(10) ?
O32 S3 C3 . . 106.43(9) ?
O1 Na1 O11 . . 165.05(6) ?
O1 Na1 S1 . . 144.75(5) ?
O11 Na1 S1 . . 21.77(4) ?
O2 Na2 O13 . . 134.47(6) ?
O2 Na2 O12 . . 81.64(5) ?
O13 Na2 O12 . . 53.02(5) ?
O2 Na2 S1 . . 108.18(5) ?
O13 Na2 S1 . . 26.77(3) ?
O12 Na2 S1 . . 26.57(3) ?
O2 Na2 H22 . . 17.3 ?
O13 Na2 H22 . . 146.5 ?
O12 Na2 H22 . . 96.0 ?
S1 Na2 H22 . . 122.3 ?
Na1 O1 H11 . . 117.6 ?
Na1 O1 H12 . . 110.7 ?
H11 O1 H12 . . 104.6 ?
Na2 O2 H21 . . 141.7 ?
Na2 O2 H22 . . 101.8 ?
H21 O2 H22 . . 104.6 ?

loop_
_geom_bond_atom_site_label_1
_geom_bond_atom_site_label_2
_geom_bond_site_symmetry_2
_geom_bond_distance
_geom_bond_publ_flag
C1 C2 . 1.380(3) yes
C2 C3 . 1.379(3) yes
C3 C4 . 1.396(3) yes
C4 C5 . 1.397(3) yes
C5 C6 . 1.396(3) yes
C6 C1 . 1.399(3) yes
C1 S1 . 1.770(2) yes
C2 H2 . 0.9500 no
C3 S3 . 1.760(2) yes
C4 O4 . 1.361(3) yes
C5 O5 . 1.363(2) yes
C6 O6 . 1.363(2) yes
O4 H4 . 0.7979 no
O5 H5 . 0.7979 no
O6 H6 . 0.7980 no
S1 O11 . 1.4530(16) no
S1 O12 . 1.4545(16) no
S1 O13 . 1.4644(15) no
O11 Na1 . 2.3791(17) no
O12 Na2 . 2.7178(18) no
O13 Na2 . 2.7143(18) no
S3 O33 . 1.4465(15) no
S3 O31 . 1.4577(16) no
S3 O32 . 1.4579(15) no
Na1 O1 . 2.3495(17) no
Na2 O2 . 2.3695(17) no
O1 H11 . 0.8056 no
O1 H12 . 0.8056 no
O2 H21 . 0.8056 no
O2 H22 . 0.8056 no

loop_
_geom_hbond_atom_site_label_D
_geom_hbond_atom_site_label_H
_geom_hbond_atom_site_label_A
_geom_hbond_site_symmetry_A
_geom_hbond_distance_DH
_geom_hbond_distance_HA
_geom_hbond_distance_DA
_geom_hbond_angle_DHA
O4 H4 O33 . 0.80 2.28 2.975(2) 146.2
O4 H4 O13 1_545 0.80 2.28 2.882(2) 132.6
O5 H5 O1 2_575 0.80 1.99 2.738(2) 156.2
O6 H6 O13 . 0.80 1.94 2.686(2) 154.3
O1 H11 O2 2_576 0.81 1.99 2.793(2) 172.7
O1 H12 O31 1_565 0.81 2.50 3.171(2) 141.0
O1 H12 O12 2_576 0.81 2.53 3.080(2) 127.1
O2 H21 O12 2_666 0.81 2.15 2.926(2) 162.3
O2 H22 O31 2_666 0.81 2.30 3.064(2) 158.6

loop_
_cod_related_entry_id
_cod_related_entry_database
_cod_related_entry_code
1 ChemSpider 30656260
